data_2001053
loop_
_publ_author_name
'Black, S. N.'
'Davey, R. J.'
'O'Mahoney, C. A.'
'Williams, D. J.'

_publ_section_title
;
 Structure of 1-amino-4-hydroxy-2-phenoxy-9,10-anthracenedione
;
_journal_issue 2
_journal_name_full 'Acta Crystallographica Section C'
_journal_page_first 321
_journal_page_last 323
_journal_paper_doi 10.1107/S0108270191009381
_journal_volume 48
_journal_year 1992
_chemical_formula_sum 'C20 H13 N O4'
_chemical_formula_weight 331.3
_space_group_IT_number 14
_space_group_name_Hall '-P 2yn'
_space_group_name_H-M_alt 'P 1 21/n 1'
_symmetry_cell_setting monoclinic
_symmetry_space_group_name_Hall '-P 2yn'
_symmetry_space_group_name_H-M 'P 1 21/n 1'
_cell_angle_alpha 90
_cell_angle_beta 94.15(2)
_cell_angle_gamma 90
_cell_formula_units_Z 4
_cell_length_a 14.972(3)
_cell_length_b 5.1410(10)
_cell_length_c 19.853(3)
_cell_volume 1524.1(5)
_diffrn_radiation_type Cu
_diffrn_radiation_wavelength 1.54178
_exptl_absorpt_coefficient_mu 0.8
_exptl_crystal_density_diffrn 1.44
_exptl_crystal_F_000 688
_cod_data_source_file he0026.cif
_cod_data_source_block he0026a
_cod_original_cell_volume 1524.0(10)
_cod_original_formula_sum 'C20 H13 N1 O4'
_cod_database_code 2001053

loop_
_space_group_symop_id
_space_group_symop_operation_xyz
1 x,y,z
2 -x+1/2,y+1/2,-z+1/2
3 -x,-y,-z
4 x+1/2,-y+1/2,z+1/2

loop_
_atom_site_label
_atom_site_fract_x
_atom_site_fract_y
_atom_site_fract_z
_atom_site_U_iso_or_equiv
N(1) .72420(10) 1.1246(4) .20020(10) .0600(10)
C(1) .70730(10) .9362(4) .15310(10) .0510(10)
C(2) .6161(2) .8962(4) .12890(10) .0540(10)
O(2) .55840(10) 1.0624(3) .15760(10) .0710(10)
C(3) .5918(2) .7162(5) .08120(10) .0590(10)
C(4) .6576(2) .5572(4) .05490(10) .0520(10)
O(4) .62890(10) .3809(3) .00800(10) .0670(10)
C(5) .74730(10) .5833(4) .07800(10) .0490(10)
C(6) .8129(2) .4113(5) .05200(10) .0560(10)
O(6) .79160(10) .2456(4) .00710(10) .0730(10)
C(7) .9071(2) .4303(4) .07880(10) .0550(10)
C(8) .9704(2) .2620(6) .05600(10) .0710(10)
C(9) 1.0588(2) .2762(6) .08100(10) .0780(10)
C(10) 1.0840(2) .4582(6) .12930(10) .0800(10)
C(11) 1.0221(2) .6296(6) .15330(10) .0720(10)
C(12) .93270(10) .6155(5) .12810(10) .0560(10)
C(13) .8661(2) .7977(5) .15460(10) .0540(10)
O(13) .89120(10) .9581(3) .19890(10) .0690(10)
C(14) .77280(10) .7759(4) .12810(10) .0470(10)
C(15) .4668(2) 1.0032(5) .15330(10) .0590(10)
C(16) .4111(2) 1.1542(6) .11260(10) .0730(10)
C(17) .3209(2) 1.1139(6) .1110(2) .0870(10)
C(18) .2868(2) .9296(6) .1501(2) .0860(10)
C(19) .3426(2) .7735(6) .1910(2) .0920(10)
C(20) .4356(2) .8105(6) .19270(10) .0780(10)
H(1a) .6728(11) 1.228(4) .2121(13) ?
H(1b) .7872(5) 1.157(5) .2137(11) ?
H(3) .5299 .6966 .0656 ?
H(4) .6823(13) .282(5) -.0014(15) ?
H(8) .9528 .1336 .0225 ?
H(9) 1.1025 .1596 .0648 ?
H(10) 1.1455 .4668 .1467 ?
H(11) 1.0405 .7560 .1871 ?
H(16) .4352 1.2873 .0852 ?
H(17) .2806 1.2170 .0822 ?
H(18) .2232 .9055 .1499 ?
H(19) .3181 .6403 .2181 ?
H(20) .4758 .7030 .2204 ?

loop_
_geom_bond_atom_site_label_1
_geom_bond_atom_site_label_2
_geom_bond_distance
N(1) C(1) 1.357(3)
C(1) C(14) 1.399(3)
C(2) C(3) 1.355(3)
C(3) C(4) 1.409(3)
C(4) C(5) 1.394(3)
C(5) C(14) 1.436(3)
C(6) C(7) 1.475(3)
C(7) C(12) 1.399(3)
C(9) C(10) 1.372(4)
C(11) C(12) 1.397(3)
C(13) O(13) 1.244(3)
C(15) C(16) 1.362(3)
C(16) C(17) 1.364(4)
C(18) C(19) 1.380(4)
C(1) C(2) 1.429(3)
C(2) O(2) 1.369(3)
O(2) C(15) 1.402(3)
C(4) O(4) 1.348(3)
C(5) C(6) 1.444(3)
C(6) O(6) 1.257(3)
C(7) C(8) 1.384(4)
C(8) C(9) 1.382(3)
C(10) C(11) 1.388(4)
C(12) C(13) 1.492(3)
C(13) C(14) 1.461(3)
C(15) C(20) 1.365(4)
C(17) C(18) 1.348(4)
C(19) C(20) 1.403(4)
